data_2103849
loop_
_publ_author_name
'Zakaria, Choudhury M.'
'Ferguson, George'
'Lough, Alan J.'
'Glidewell, Christopher'

_publ_section_title
;
 (1<i>R</i>,3<i>S</i>)-Camphoric acid as a building block in
 supramolecular chemistry: adducts with organic polyamines
;
_journal_issue 1
_journal_name_full 'Acta Crystallographica Section B'
_journal_page_first 118
_journal_page_last 131
_journal_paper_doi 10.1107/S0108768102022358
_journal_volume 59
_journal_year 2003
_chemical_formula_moiety 'C10 H16 O4, 2(C10 H15 O4), (C6 H16 N2), 2H2 O'
_chemical_formula_sum 'C36 H66 N2 O14'
_chemical_formula_weight 750.91
_chemical_name_systematic
;
(1R,3S)-Camphoric acid--N,N'-dimethylpiperazine--water (3/1/2)
;
_space_group_IT_number 18
_symmetry_cell_setting orthorhombic
_symmetry_space_group_name_Hall 'P 2 2ab'
_symmetry_space_group_name_H-M 'P 21 21 2'
_atom_sites_solution_hydrogens geom
_atom_sites_solution_primary direct
_atom_sites_solution_secondary difmap
_cell_angle_alpha 90.00
_cell_angle_beta 90.00
_cell_angle_gamma 90.00
_cell_formula_units_Z 2
_cell_length_a 13.5730(4)
_cell_length_b 22.0500(8)
_cell_length_c 6.8417(2)
_cell_measurement_reflns_used 2095
_cell_measurement_temperature 150.0(10)
_cell_measurement_theta_max 25.02
_cell_measurement_theta_min 3.00
_cell_volume 2047.62(11)
_computing_cell_refinement 'DENZO-SMN (Otwinowski & Minor, 1997)'
_computing_data_collection 'Kappa-CCD server software (Nonius, 1997)'
_computing_data_reduction 'DENZO-SMN (Otwinowski & Minor, 1997)'
_computing_molecular_graphics 'PLATON (Spek, 2002)'
_computing_publication_material 'SHELXL-97 (Sheldrick, 1997a) and PRPKAPPA (Ferguson, 1999)'
_computing_structure_refinement 'SHELXL-97 (Sheldrick, 1997a)'
_computing_structure_solution 'SHELXS-97 (Sheldrick, 1997b)'
_diffrn_ambient_temperature 150.0(10)
_diffrn_measured_fraction_theta_full 0.998
_diffrn_measured_fraction_theta_max 0.998
_diffrn_measurement_device_type Kappa-CCD
_diffrn_measurement_method '\f scans, and \w scans with \k offsets'
_diffrn_radiation_monochromator graphite
_diffrn_radiation_source 'fine-focus sealed X-ray tube'
_diffrn_radiation_type 'Mo K\a'
_diffrn_radiation_wavelength 0.71073
_diffrn_reflns_av_R_equivalents 0.061
_diffrn_reflns_av_sigmaI/netI 0.0505
_diffrn_reflns_limit_h_max 16
_diffrn_reflns_limit_h_min 0
_diffrn_reflns_limit_k_max 26
_diffrn_reflns_limit_k_min 0
_diffrn_reflns_limit_l_max 8
_diffrn_reflns_limit_l_min 0
_diffrn_reflns_number 10832
_diffrn_reflns_theta_full 25.02
_diffrn_reflns_theta_max 25.02
_diffrn_reflns_theta_min 3.00
_diffrn_standards_decay_% 0
_exptl_absorpt_coefficient_mu 0.093
_exptl_absorpt_correction_type none
_exptl_crystal_colour colourless
_exptl_crystal_density_diffrn 1.218
_exptl_crystal_density_method 'not measured'
_exptl_crystal_description plate
_exptl_crystal_F_000 816
_exptl_crystal_size_max 0.28
_exptl_crystal_size_mid 0.22
_exptl_crystal_size_min 0.10
_refine_diff_density_max 0.165
_refine_diff_density_min -0.163
_refine_ls_extinction_coef 0.016(2)
_refine_ls_extinction_expression Fc^*^=kFc[1+0.001xFc^2^\l^3^/sin(2\q)]^-1/4^
_refine_ls_extinction_method SHELXL
_refine_ls_goodness_of_fit_ref 1.020
_refine_ls_hydrogen_treatment constr
_refine_ls_matrix_type full
_refine_ls_number_parameters 279
_refine_ls_number_reflns 2095
_refine_ls_number_restraints 17
_refine_ls_restrained_S_all 1.021
_refine_ls_R_factor_all 0.0584
_refine_ls_R_factor_gt 0.0394
_refine_ls_shift/su_max 0.000
_refine_ls_shift/su_mean 0.000
_refine_ls_structure_factor_coef Fsqd
_refine_ls_weighting_details 'w=1/[\s^2^(Fo^2^)+(0.0563P)^2^] where P=(Fo^2^+2Fc^2^)/3'
_refine_ls_weighting_scheme calc
_refine_ls_wR_factor_gt 0.0898
_refine_ls_wR_factor_ref 0.0994
_reflns_number_gt 1634
_reflns_number_total 2095
_reflns_threshold_expression >2\s(I)
_cod_data_source_file na0144.cif
_cod_data_source_block VII
_cod_database_code 2103849
_cod_database_fobs_code 2103849

loop_
_symmetry_equiv_pos_as_xyz
'x, y, z'
'-x, -y, z'
'x+1/2, -y+1/2, -z'
'-x+1/2, y+1/2, -z'

loop_
_atom_site_label
_atom_site_fract_x
_atom_site_fract_y
_atom_site_fract_z
_atom_site_U_iso_or_equiv
_atom_site_adp_type
_atom_site_calc_flag
_atom_site_refinement_flags
_atom_site_occupancy
_atom_site_disorder_assembly
_atom_site_disorder_group
_atom_site_type_symbol
O11 0.33237(14) 0.39238(9) 0.5336(3) 0.0391(5) Uani d . 1 . . O
O12 0.34266(17) 0.39076(9) 0.8532(3) 0.0472(6) Uani d . 1 . . O
O13 0.10923(15) 0.16156(9) 0.5115(3) 0.0399(5) Uani d . 1 . . O
O14 0.11203(16) 0.15307(10) 0.8359(3) 0.0453(6) Uani d . 1 . . O
C11 0.3414(2) 0.29374(12) 0.6922(4) 0.0327(6) Uani d D 1 . . C
C12 0.2407(2) 0.26648(12) 0.7631(4) 0.0326(7) Uani d . 1 . . C
C13 0.2500(2) 0.19960(12) 0.6895(4) 0.0340(6) Uani d D 1 . . C
C14 0.3101(2) 0.20236(14) 0.4985(4) 0.0456(8) Uani d . 1 . . C
C15 0.3521(2) 0.26696(13) 0.4854(4) 0.0400(7) Uani d . 1 . . C
C16 0.3382(2) 0.36310(13) 0.6930(4) 0.0345(6) Uani d D 1 . . C
C17 0.4296(2) 0.27338(13) 0.8176(5) 0.0433(7) Uani d . 1 . . C
C18 0.1510(2) 0.16958(12) 0.6659(4) 0.0345(7) Uani d D 1 . . C
C19 0.2248(3) 0.26972(15) 0.9846(4) 0.0487(9) Uani d . 1 . . C
C110 0.1542(2) 0.29837(14) 0.6618(5) 0.0414(7) Uani d . 1 . . C
O21 -0.2376(7) 0.4890(5) 0.2495(11) 0.041(2) Uani d PD 0.50 A -1 O
O22 -0.1798(7) 0.5865(4) 0.294(3) 0.0442(19) Uani d PD 0.50 A -1 O
O23 0.2567(8) 0.4967(5) 0.2308(11) 0.041(2) Uani d PD 0.50 A -1 O
O24 0.1732(7) 0.4181(4) 0.340(3) 0.0442(19) Uani d PD 0.50 A -1 O
C21 -0.0795(8) 0.5121(4) 0.1174(11) 0.0336(13) Uani d PD 0.50 A -1 C
C22 0.0141(5) 0.5132(3) 0.2474(6) 0.0314(18) Uani d PD 0.50 A -1 C
C23 0.0892(8) 0.4780(4) 0.1182(12) 0.0336(13) Uani d PD 0.50 A -1 C
C24 0.0279(4) 0.4240(3) 0.0435(12) 0.0500(18) Uani d PD 0.50 A -1 C
C25 -0.0789(4) 0.4474(3) 0.0275(9) 0.0418(15) Uani d PD 0.50 A -1 C
C26 -0.1775(7) 0.5314(4) 0.210(4) 0.039(3) Uani d PD 0.50 A -1 C
C27 -0.0768(5) 0.5591(3) -0.0496(10) 0.0455(17) Uani d PD 0.50 A -1 C
C28 0.1785(7) 0.4703(5) 0.247(4) 0.039(3) Uani d PD 0.50 A -1 C
C29 0.0528(5) 0.5769(3) 0.2942(13) 0.061(2) Uani d PD 0.50 A -1 C
C210 -0.0077(8) 0.4807(3) 0.4411(7) 0.050(3) Uani d PD 0.50 A -1 C
N1 0.39397(16) 0.50789(10) 0.7269(3) 0.0317(5) Uani d . 1 . . N
C2 0.4539(2) 0.51920(13) 0.5473(4) 0.0340(7) Uani d . 1 . . C
C6 0.4541(2) 0.51950(14) 0.9034(4) 0.0413(8) Uani d . 1 . . C
C7 0.3028(2) 0.54518(14) 0.7305(5) 0.0417(8) Uani d . 1 . . C
O3 0.43824(13) 0.39526(9) 0.1984(3) 0.0380(5) Uani d D 1 . . O
H14 0.0552 0.1391 0.8173 0.068 Uiso calc R 1 . . H
H13 0.2888 0.1761 0.7881 0.041 Uiso calc R 1 . . H
H14A 0.3642 0.1722 0.5013 0.055 Uiso calc R 1 . . H
H14B 0.2674 0.1937 0.3846 0.055 Uiso calc R 1 . . H
H15A 0.3145 0.2914 0.3894 0.048 Uiso calc R 1 . . H
H15B 0.4221 0.2660 0.4452 0.048 Uiso calc R 1 . . H
H17A 0.4328 0.2290 0.8194 0.065 Uiso calc R 1 . . H
H17B 0.4214 0.2885 0.9513 0.065 Uiso calc R 1 . . H
H17C 0.4906 0.2897 0.7619 0.065 Uiso calc R 1 . . H
H19A 0.2794 0.2493 1.0515 0.073 Uiso calc R 1 . . H
H19B 0.1627 0.2496 1.0184 0.073 Uiso calc R 1 . . H
H19C 0.2222 0.3123 1.0257 0.073 Uiso calc R 1 . . H
H11A 0.1654 0.2990 0.5204 0.062 Uiso calc R 1 . . H
H11B 0.1489 0.3401 0.7103 0.062 Uiso calc R 1 . . H
H11C 0.0931 0.2765 0.6901 0.062 Uiso calc R 1 . . H
H22 -0.2341 0.5914 0.3503 0.066 Uiso calc PR 0.50 A -1 H
H24 0.2214 0.4147 0.4159 0.066 Uiso calc PR 0.50 A -1 H
H23 0.1076 0.5041 0.0042 0.040 Uiso calc PR 0.50 A -1 H
H24A 0.0318 0.3896 0.1361 0.060 Uiso calc PR 0.50 A -1 H
H24B 0.0522 0.4103 -0.0857 0.060 Uiso calc PR 0.50 A -1 H
H25A -0.1243 0.4204 0.1002 0.050 Uiso calc PR 0.50 A -1 H
H25B -0.0999 0.4487 -0.1110 0.050 Uiso calc PR 0.50 A -1 H
H27A -0.0195 0.5513 -0.1330 0.068 Uiso calc PR 0.50 A -1 H
H27B -0.0720 0.6000 0.0058 0.068 Uiso calc PR 0.50 A -1 H
H27C -0.1371 0.5558 -0.1275 0.068 Uiso calc PR 0.50 A -1 H
H29A 0.0662 0.5986 0.1721 0.092 Uiso calc PR 0.50 A -1 H
H29B 0.1136 0.5736 0.3706 0.092 Uiso calc PR 0.50 A -1 H
H29C 0.0032 0.5991 0.3699 0.092 Uiso calc PR 0.50 A -1 H
H21A -0.0338 0.4401 0.4141 0.075 Uiso calc PR 0.50 A -1 H
H21B -0.0564 0.5040 0.5154 0.075 Uiso calc PR 0.50 A -1 H
H21C 0.0531 0.4772 0.5173 0.075 Uiso calc PR 0.50 A -1 H
H1 0.3756 0.4673 0.7276 0.038 Uiso calc R 1 . . H
H2A 0.4722 0.5626 0.5412 0.041 Uiso calc R 1 . . H
H2B 0.4140 0.5096 0.4302 0.041 Uiso calc R 1 . . H
H6A 0.4146 0.5106 1.0216 0.050 Uiso calc R 1 . . H
H6B 0.4732 0.5628 0.9073 0.050 Uiso calc R 1 . . H
H7A 0.2639 0.5370 0.6127 0.063 Uiso calc R 1 . . H
H7B 0.3204 0.5883 0.7344 0.063 Uiso calc R 1 . . H
H7C 0.2639 0.5349 0.8465 0.063 Uiso calc R 1 . . H
H31 0.4126 0.3887 0.3178 0.073 Uiso d D 1 . . H
H32 0.4004 0.3886 0.0924 0.073 Uiso d D 1 . . H

loop_
_atom_site_aniso_label
_atom_site_aniso_U_11
_atom_site_aniso_U_22
_atom_site_aniso_U_33
_atom_site_aniso_U_12
_atom_site_aniso_U_13
_atom_site_aniso_U_23
O11 0.0374(11) 0.0382(12) 0.0417(11) 0.0003(10) 0.0017(9) 0.0109(10)
O12 0.0632(14) 0.0332(12) 0.0451(13) -0.0030(11) -0.0188(11) -0.0072(10)
O13 0.0482(12) 0.0387(12) 0.0328(12) -0.0079(10) -0.0016(9) -0.0041(9)
O14 0.0441(13) 0.0538(14) 0.0378(12) -0.0172(11) 0.0030(10) 0.0042(10)
C11 0.0345(15) 0.0286(15) 0.0351(15) -0.0060(13) -0.0048(13) 0.0011(12)
C12 0.0382(16) 0.0286(15) 0.0310(15) -0.0061(13) 0.0021(12) -0.0046(12)
C13 0.0370(16) 0.0281(15) 0.0369(14) -0.0033(13) 0.0031(14) -0.0038(13)
C14 0.051(2) 0.0402(19) 0.0454(19) -0.0058(15) 0.0143(15) -0.0107(15)
C15 0.0425(17) 0.0382(17) 0.0392(17) -0.0077(15) 0.0071(13) -0.0025(14)
C16 0.0268(14) 0.0348(16) 0.0418(16) -0.0052(13) -0.0055(13) 0.0027(14)
C17 0.0388(17) 0.0343(16) 0.0567(19) -0.0006(14) -0.0111(15) 0.0056(15)
C18 0.0438(17) 0.0252(15) 0.0345(16) 0.0014(13) 0.0021(13) -0.0014(13)
C19 0.061(2) 0.048(2) 0.0373(17) -0.0163(17) 0.0087(15) -0.0113(15)
C110 0.0317(16) 0.0351(17) 0.0575(19) 0.0004(14) 0.0018(14) -0.0050(15)
O21 0.015(3) 0.057(5) 0.0507(17) 0.006(4) 0.0059(18) 0.003(2)
O22 0.0340(15) 0.069(2) 0.029(7) -0.0017(14) -0.0003(18) 0.005(2)
O23 0.015(3) 0.057(5) 0.0507(17) 0.006(4) 0.0059(18) 0.003(2)
O24 0.0340(15) 0.069(2) 0.029(7) -0.0017(14) -0.0003(18) 0.005(2)
C21 0.026(2) 0.043(3) 0.0325(15) 0.004(2) 0.013(4) 0.006(4)
C22 0.019(5) 0.040(6) 0.035(2) -0.005(3) -0.004(3) -0.006(3)
C23 0.026(2) 0.043(3) 0.0325(15) 0.004(2) 0.013(4) 0.006(4)
C24 0.040(4) 0.052(4) 0.058(4) 0.013(4) -0.018(4) -0.019(4)
C25 0.034(3) 0.048(4) 0.043(3) 0.001(3) -0.003(3) -0.015(3)
C26 0.0354(18) 0.069(2) 0.013(8) -0.0038(17) -0.002(3) -0.001(3)
C27 0.036(4) 0.050(4) 0.051(4) 0.010(3) -0.001(3) 0.008(3)
C28 0.0354(18) 0.069(2) 0.013(8) -0.0038(17) -0.002(3) -0.001(3)
C29 0.044(4) 0.040(4) 0.099(6) -0.004(3) -0.016(4) -0.020(4)
C210 0.041(4) 0.082(8) 0.027(2) 0.010(7) -0.003(3) 0.003(3)
N1 0.0285(12) 0.0261(12) 0.0406(13) 0.0002(10) 0.0011(10) 0.0008(10)
C2 0.0326(16) 0.0421(18) 0.0273(12) 0.0061(13) -0.0001(12) 0.0030(12)
C6 0.0421(19) 0.053(2) 0.0285(13) 0.0095(16) 0.0001(13) -0.0014(14)
C7 0.0327(16) 0.0395(18) 0.0530(18) 0.0059(14) 0.0035(14) 0.0044(15)
O3 0.0366(11) 0.0452(12) 0.0321(10) 0.0002(9) -0.0042(8) 0.0023(9)

loop_
_atom_type_symbol
_atom_type_description
_atom_type_scat_dispersion_real
_atom_type_scat_dispersion_imag
_atom_type_scat_source
C C 0.0033 0.0016 'International Tables Vol C Tables 4.2.6.8 and 6.1.1.4'
H H 0.0000 0.0000 'International Tables Vol C Tables 4.2.6.8 and 6.1.1.4'
N N 0.0061 0.0033 'International Tables Vol C Tables 4.2.6.8 and 6.1.1.4'
O O 0.0106 0.0060 'International Tables Vol C Tables 4.2.6.8 and 6.1.1.4'

loop_
_geom_angle_atom_site_label_1
_geom_angle_atom_site_label_2
_geom_angle_atom_site_label_3
_geom_angle_site_symmetry_1
_geom_angle_site_symmetry_3
_geom_angle
_geom_angle_publ_flag
C18 O14 H14 . . 109.5 no
C16 C11 C17 . . 108.2(2) no
C16 C11 C15 . . 112.9(2) no
C17 C11 C15 . . 109.1(3) no
C16 C11 C12 . . 110.9(2) no
C17 C11 C12 . . 113.1(2) no
C15 C11 C12 . . 102.6(2) no
C19 C12 C110 . . 108.5(3) no
C19 C12 C13 . . 112.0(2) no
C110 C12 C13 . . 110.4(2) no
C19 C12 C11 . . 114.2(2) no
C110 C12 C11 . . 110.6(2) no
C13 C12 C11 . . 101.0(2) no
C18 C13 C14 . . 113.5(2) no
C18 C13 C12 . . 112.1(2) no
C14 C13 C12 . . 106.2(2) no
C18 C13 H13 . . 108.3 no
C14 C13 H13 . . 108.3 no
C12 C13 H13 . . 108.3 no
C15 C14 C13 . . 106.4(2) no
C15 C14 H14A . . 110.4 no
C13 C14 H14A . . 110.4 no
C15 C14 H14B . . 110.4 no
C13 C14 H14B . . 110.4 no
H14A C14 H14B . . 108.6 no
C14 C15 C11 . . 105.5(2) no
C14 C15 H15A . . 110.6 no
C11 C15 H15A . . 110.6 no
C14 C15 H15B . . 110.6 no
C11 C15 H15B . . 110.6 no
H15A C15 H15B . . 108.8 no
O12 C16 O11 . . 120.4(2) no
O12 C16 C11 . . 119.2(3) no
O11 C16 C11 . . 120.4(3) no
C11 C17 H17A . . 109.5 no
C11 C17 H17B . . 109.5 no
H17A C17 H17B . . 109.5 no
C11 C17 H17C . . 109.5 no
H17A C17 H17C . . 109.5 no
H17B C17 H17C . . 109.5 no
O13 C18 O14 . . 122.5(3) no
O13 C18 C13 . . 125.1(3) no
O14 C18 C13 . . 112.5(2) no
C12 C19 H19A . . 109.5 no
C12 C19 H19B . . 109.5 no
H19A C19 H19B . . 109.5 no
C12 C19 H19C . . 109.5 no
H19A C19 H19C . . 109.5 no
H19B C19 H19C . . 109.5 no
C12 C110 H11A . . 109.5 no
C12 C110 H11B . . 109.5 no
H11A C110 H11B . . 109.5 no
C12 C110 H11C . . 109.5 no
H11A C110 H11C . . 109.5 no
H11B C110 H11C . . 109.5 no
C26 C21 C27 . . 98.1(10) no
C26 C21 C22 . . 118.0(10) no
C27 C21 C22 . . 113.3(7) no
C26 C21 C25 . . 115.0(8) no
C27 C21 C25 . . 108.9(6) no
C22 C21 C25 . . 103.7(6) no
C29 C22 C210 . . 108.2(5) no
C29 C22 C21 . . 114.4(6) no
C210 C22 C21 . . 109.3(6) no
C29 C22 C23 . . 110.5(5) no
C210 C22 C23 . . 112.6(7) no
C21 C22 C23 . . 101.7(4) no
C28 C23 C24 . . 122.7(8) no
C28 C23 C22 . . 104.4(9) no
C24 C23 C22 . . 102.7(6) no
C28 C23 H23 . . 108.7 no
C24 C23 H23 . . 108.7 no
C22 C23 H23 . . 108.7 no
C23 C24 C25 . . 105.8(6) no
C23 C24 H24A . . 110.6 no
C25 C24 H24A . . 110.6 no
C23 C24 H24B . . 110.6 no
C25 C24 H24B . . 110.6 no
H24A C24 H24B . . 108.7 no
C24 C25 C21 . . 106.5(6) no
C24 C25 H25A . . 110.4 no
C21 C25 H25A . . 110.4 no
C24 C25 H25B . . 110.4 no
C21 C25 H25B . . 110.4 no
H25A C25 H25B . . 108.6 no
O21 C26 O22 . . 124.1(12) no
O21 C26 C21 . . 116.2(10) no
O22 C26 C21 . . 116.6(10) no
C21 C27 H27A . . 109.5 no
C21 C27 H27B . . 109.5 no
H27A C27 H27B . . 109.5 no
C21 C27 H27C . . 109.5 no
H27A C27 H27C . . 109.5 no
H27B C27 H27C . . 109.5 no
O23 C28 O24 . . 120.9(10) no
O23 C28 C23 . . 126.2(17) no
O24 C28 C23 . . 109.6(10) no
C22 C29 H29A . . 109.5 no
C22 C29 H29B . . 109.5 no
H29A C29 H29B . . 109.5 no
C22 C29 H29C . . 109.5 no
H29A C29 H29C . . 109.5 no
H29B C29 H29C . . 109.5 no
C22 C210 H21A . . 109.5 no
C22 C210 H21B . . 109.5 no
H21A C210 H21B . . 109.5 no
C22 C210 H21C . . 109.5 no
H21A C210 H21C . . 109.5 no
H21B C210 H21C . . 109.5 no
C6 N1 C7 . . 110.5(2) no
C6 N1 C2 . . 110.0(2) no
C7 N1 C2 . . 112.0(2) no
C6 N1 H1 . . 108.1 no
C7 N1 H1 . . 108.1 no
C2 N1 H1 . . 108.1 no
N1 C2 C2 . 2_665 110.93(18) no
N1 C2 H2A . . 109.5 no
C2 C2 H2A 2_665 . 109.5 no
N1 C2 H2B . . 109.5 no
C2 C2 H2B 2_665 . 109.5 no
H2A C2 H2B . . 108.0 no
N1 C6 C6 . 2_665 110.8(2) no
N1 C6 H6A . . 109.5 no
C6 C6 H6A 2_665 . 109.5 no
N1 C6 H6B . . 109.5 no
C6 C6 H6B 2_665 . 109.5 no
H6A C6 H6B . . 108.1 no
N1 C7 H7A . . 109.5 no
N1 C7 H7B . . 109.5 no
H7A C7 H7B . . 109.5 no
N1 C7 H7C . . 109.5 no
H7A C7 H7C . . 109.5 no
H7B C7 H7C . . 109.5 no
H31 O3 H32 . . 119.0 no

loop_
_geom_bond_atom_site_label_1
_geom_bond_atom_site_label_2
_geom_bond_site_symmetry_2
_geom_bond_distance
_geom_bond_publ_flag
O11 C16 . 1.270(3) no
O12 C16 . 1.256(3) no
O13 C18 . 1.212(3) no
O14 C18 . 1.328(3) no
O14 H14 . 0.84 no
C11 C16 . 1.530(4) no
C11 C17 . 1.539(4) no
C11 C15 . 1.540(4) no
C11 C12 . 1.570(4) no
C12 C19 . 1.533(4) no
C12 C110 . 1.534(4) no
C12 C13 . 1.564(4) no
C13 C18 . 1.507(4) no
C13 C14 . 1.541(4) no
C13 H13 . 1.00 no
C14 C15 . 1.537(4) no
C14 H14A . 0.99 no
C14 H14B . 0.99 no
C15 H15A . 0.99 no
C15 H15B . 0.99 no
C17 H17A . 0.98 no
C17 H17B . 0.98 no
C17 H17C . 0.98 no
C19 H19A . 0.98 no
C19 H19B . 0.98 no
C19 H19C . 0.98 no
C110 H11A . 0.98 no
C110 H11B . 0.98 no
C110 H11C . 0.98 no
O21 C26 . 1.270(11) no
O22 C26 . 1.343(11) no
O22 H22 . 0.84 no
O23 C28 . 1.216(11) no
O24 C28 . 1.313(11) no
O24 H24 . 0.84 no
C21 C26 . 1.534(10) no
C21 C27 . 1.542(8) no
C21 C22 . 1.551(8) no
C21 C25 . 1.555(9) no
C22 C29 . 1.534(6) no
C22 C210 . 1.535(6) no
C22 C23 . 1.556(8) no
C23 C28 . 1.511(12) no
C23 C24 . 1.540(8) no
C23 H23 . 1.00 no
C24 C25 . 1.542(7) no
C24 H24A . 0.99 no
C24 H24B . 0.99 no
C25 H25A . 0.99 no
C25 H25B . 0.99 no
C27 H27A . 0.98 no
C27 H27B . 0.98 no
C27 H27C . 0.98 no
C29 H29A . 0.98 no
C29 H29B . 0.98 no
C29 H29C . 0.98 no
C210 H21A . 0.98 no
C210 H21B . 0.98 no
C210 H21C . 0.98 no
N1 C6 . 1.480(3) no
N1 C7 . 1.486(3) no
N1 C2 . 1.494(3) no
N1 H1 . 0.93 no
C2 C2 2_665 1.512(6) no
C2 H2A . 0.99 no
C2 H2B . 0.99 no
C6 C6 2_665 1.513(6) no
C6 H6A . 0.99 no
C6 H6B . 0.99 no
C7 H7A . 0.98 no
C7 H7B . 0.98 no
C7 H7C . 0.98 no
O3 H31 . 0.90 no
O3 H32 . 0.90 no

loop_
_geom_hbond_atom_site_label_D
_geom_hbond_atom_site_label_H
_geom_hbond_atom_site_label_A
_geom_hbond_site_symmetry_A
_geom_hbond_distance_DH
_geom_hbond_distance_HA
_geom_hbond_distance_DA
_geom_hbond_angle_DHA
_geom_hbond_publ_flag
N1 H1 O11 . 0.93 2.20 2.989(3) 142 y
N1 H1 O12 . 0.93 1.95 2.811(3) 154 y
O3 H31 O11 . 0.90 1.84 2.708(3) 162 y
O3 H32 O12 1_554 0.90 1.82 2.696(3) 166 y
O14 H14 O3 3_456 0.84 1.76 2.599(3) 174 y
O22 H22 O11 2_565 0.84 1.87 2.683(18) 164 y
O24 H24 O11 . 0.84 1.78 2.598(17) 165 y

loop_
_geom_torsion_atom_site_label_1
_geom_torsion_atom_site_label_2
_geom_torsion_atom_site_label_3
_geom_torsion_atom_site_label_4
_geom_torsion_site_symmetry_4
_geom_torsion
_geom_torsion_publ_flag
C16 C11 C12 C19 . -76.4(3) no
C17 C11 C12 C19 . 45.4(3) no
C15 C11 C12 C19 . 162.8(2) no
C16 C11 C12 C110 . 46.4(3) no
C17 C11 C12 C110 . 168.1(2) no
C15 C11 C12 C110 . -74.5(3) no
C16 C11 C12 C13 . 163.2(2) no
C17 C11 C12 C13 . -75.0(3) no
C15 C11 C12 C13 . 42.4(3) no
C19 C12 C13 C18 . 80.6(3) no
C110 C12 C13 C18 . -40.4(3) no
C11 C12 C13 C18 . -157.4(2) no
C19 C12 C13 C14 . -154.9(3) no
C110 C12 C13 C14 . 84.1(3) no
C11 C12 C13 C14 . -32.9(3) no
C18 C13 C14 C15 . 134.7(3) no
C12 C13 C14 C15 . 11.0(3) no
C13 C14 C15 C11 . 16.1(3) no
C16 C11 C15 C14 . -156.1(2) no
C17 C11 C15 C14 . 83.5(3) no
C12 C11 C15 C14 . -36.7(3) no
C17 C11 C16 O12 . -49.9(4) no
C15 C11 C16 O12 . -170.8(3) no
C12 C11 C16 O12 . 74.7(3) no
C17 C11 C16 O11 . 129.2(3) no
C15 C11 C16 O11 . 8.3(4) no
C12 C11 C16 O11 . -106.3(3) no
C14 C13 C18 O13 . -17.8(4) no
C12 C13 C18 O13 . 102.5(3) no
C14 C13 C18 O14 . 163.2(2) no
C12 C13 C18 O14 . -76.5(3) no
C26 C21 C22 C29 . -72.8(9) no
C27 C21 C22 C29 . 40.9(8) no
C25 C21 C22 C29 . 158.7(6) no
C26 C21 C22 C210 . 48.7(9) no
C27 C21 C22 C210 . 162.4(7) no
C25 C21 C22 C210 . -79.7(7) no
C26 C21 C22 C23 . 168.0(6) no
C27 C21 C22 C23 . -78.3(9) no
C25 C21 C22 C23 . 39.5(7) no
C29 C22 C23 C28 . 65.1(9) no
C210 C22 C23 C28 . -56.1(8) no
C21 C22 C23 C28 . -172.9(6) no
C29 C22 C23 C24 . -165.8(6) no
C210 C22 C23 C24 . 73.0(7) no
C21 C22 C23 C24 . -43.8(7) no
C28 C23 C24 C25 . 148.0(13) no
C22 C23 C24 C25 . 31.3(8) no
C23 C24 C25 C21 . -6.8(9) no
C26 C21 C25 C24 . -150.8(12) no
C27 C21 C25 C24 . 100.3(7) no
C22 C21 C25 C24 . -20.5(7) no
C27 C21 C26 O21 . 132.8(17) no
C22 C21 C26 O21 . -105.3(18) no
C25 C21 C26 O21 . 18(2) no
C27 C21 C26 O22 . -66.4(16) no
C22 C21 C26 O22 . 55.5(17) no
C25 C21 C26 O22 . 178.4(11) no
C24 C23 C28 O23 . 136.4(13) no
C22 C23 C28 O23 . -107.8(18) no
C24 C23 C28 O24 . -23(2) no
C22 C23 C28 O24 . 92.8(13) no
C6 N1 C2 C2 2_665 56.6(3) no
C7 N1 C2 C2 2_665 180.0(3) no
C7 N1 C6 C6 2_665 178.6(3) no
C2 N1 C6 C6 2_665 -57.3(3) no
